data_1542268
loop_
_publ_author_name
'Yu, Jin-Hai'
'Liu, Qun-Fang'
'Sheng, Li'
'Wang, Guo-Cai'
'Li, Jia'
'Yue, Jian-Min'

_publ_section_title
;
 Cipacinoids A-D, Four Limonoids with Spirocyclic Skeletons from Cipadessa
 cinerascens.
;
_journal_issue 3
_journal_name_full 'Organic letters'
_journal_page_first 444
_journal_page_last 447
_journal_paper_doi 10.1021/acs.orglett.5b03487
_journal_volume 18
_journal_year 2016
_chemical_absolute_configuration ad
_chemical_formula_sum 'C29 H40 O10'
_chemical_formula_weight 548.61
_chemical_name_systematic
; 
 ? 
;
_space_group_crystal_system monoclinic
_space_group_IT_number 4
_space_group_name_Hall 'P 2yb'
_space_group_name_H-M_alt 'P 1 21 1'
_symmetry_space_group_name_Hall 'P 2yb'
_symmetry_space_group_name_H-M 'P 1 21 1'
_atom_sites_solution_hydrogens geom
_audit_creation_method SHELXL-2013
_cell_angle_alpha 90
_cell_angle_beta 90.9090(10)
_cell_angle_gamma 90
_cell_formula_units_Z 4
_cell_length_a 8.30560(10)
_cell_length_b 28.5217(5)
_cell_length_c 12.1649(2)
_cell_measurement_reflns_used 9953
_cell_measurement_temperature 140(2)
_cell_measurement_theta_max 68.77
_cell_measurement_theta_min 3.10
_cell_volume 2881.38(8)
_computing_cell_refinement 'Bruker SAINT'
_computing_data_collection 'Bruker APEX2'
_computing_data_reduction 'Bruker SAINT'
_computing_molecular_graphics 'Bruker SHELXTL'
_computing_publication_material 'Bruker SHELXTL'
_computing_structure_refinement 'SHELXL-2013 (Sheldrick, 2013)'
_computing_structure_solution 'SHELXS-97 (Sheldrick, 2008)'
_diffrn_ambient_temperature 140(2)
_diffrn_measured_fraction_theta_full 0.995
_diffrn_measured_fraction_theta_max 0.977
_diffrn_measurement_device_type 'Bruker APEX-II CCD'
_diffrn_measurement_method '\f and \w scans'
_diffrn_radiation_type CuK\a
_diffrn_radiation_wavelength 1.54178
_diffrn_reflns_av_R_equivalents 0.0293
_diffrn_reflns_av_unetI/netI 0.0366
_diffrn_reflns_laue_measured_fraction_full 0.995
_diffrn_reflns_laue_measured_fraction_max 0.977
_diffrn_reflns_limit_h_max 6
_diffrn_reflns_limit_h_min -10
_diffrn_reflns_limit_k_max 33
_diffrn_reflns_limit_k_min -33
_diffrn_reflns_limit_l_max 14
_diffrn_reflns_limit_l_min -14
_diffrn_reflns_number 20674
_diffrn_reflns_point_group_measured_fraction_full 0.861
_diffrn_reflns_point_group_measured_fraction_max 0.840
_diffrn_reflns_theta_full 67.679
_diffrn_reflns_theta_max 69.640
_diffrn_reflns_theta_min 3.099
_exptl_absorpt_coefficient_mu 0.788
_exptl_absorpt_correction_T_max 0.7533
_exptl_absorpt_correction_T_min 0.5794
_exptl_absorpt_correction_type multi-scan
_exptl_absorpt_process_details sadabs
_exptl_crystal_colour colourless
_exptl_crystal_density_diffrn 1.265
_exptl_crystal_description plate
_exptl_crystal_F_000 1176
_exptl_crystal_size_max 0.200
_exptl_crystal_size_mid 0.100
_exptl_crystal_size_min 0.030
_refine_diff_density_max 0.563
_refine_diff_density_min -0.241
_refine_diff_density_rms 0.051
_refine_ls_abs_structure_details
; 
 Flack x determined using 3467 quotients [(I+)-(I-)]/[(I+)+(I-)] 
 (Parsons and Flack (2004), Acta Cryst. A60, s61). 
;
_refine_ls_abs_structure_Flack -0.01(5)
_refine_ls_extinction_method none
_refine_ls_goodness_of_fit_ref 1.014
_refine_ls_hydrogen_treatment constr
_refine_ls_matrix_type full
_refine_ls_number_parameters 723
_refine_ls_number_reflns 9095
_refine_ls_number_restraints 1
_refine_ls_restrained_S_all 1.014
_refine_ls_R_factor_all 0.0370
_refine_ls_R_factor_gt 0.0360
_refine_ls_shift/su_max 0.000
_refine_ls_shift/su_mean 0.000
_refine_ls_structure_factor_coef Fsqd
_refine_ls_weighting_details 'w=1/[\s^2^(Fo^2^)+(0.0637P)^2^+0.3951P] where P=(Fo^2^+2Fc^2^)/3'
_refine_ls_weighting_scheme calc
_refine_ls_wR_factor_gt 0.0963
_refine_ls_wR_factor_ref 0.0975
_reflns_Friedel_coverage 0.684
_reflns_friedel_fraction_full 0.722
_reflns_friedel_fraction_max 0.697
_reflns_number_gt 8838
_reflns_number_total 9095
_reflns_threshold_expression 'I > 2\s(I)'
_cod_data_source_file ol5b03487_si_002.cif
_cod_data_source_block cu_dm13428_0m
_cod_depositor_comments 'Adding full bibliography for 1542268--1542269.cif.'
_cod_database_code 1542268
_shelx_space_group_comment
; 
The symmetry employed for this shelxl refinement is uniquely defined 
by the following loop, which should always be used as a source of 
symmetry information in preference to the above space-group names. 
They are only intended as comments. 
;
_shelx_estimated_absorpt_t_min 0.858
_shelx_estimated_absorpt_t_max 0.977
_shelxl_version_number 2013-4

loop_
_space_group_symop_operation_xyz
'x, y, z'
'-x, y+1/2, -z'

loop_
_atom_site_label
_atom_site_type_symbol
_atom_site_fract_x
_atom_site_fract_y
_atom_site_fract_z
_atom_site_U_iso_or_equiv
_atom_site_adp_type
_atom_site_occupancy
_atom_site_site_symmetry_order
_atom_site_calc_flag
_atom_site_refinement_flags_posn
_atom_site_refinement_flags_adp
O1 O 0.7901(2) 0.23720(7) 0.89375(13) 0.0313(4) Uani 1 1 d . .
O2 O 0.9447(3) 0.28320(9) 1.07107(16) 0.0468(5) Uani 1 1 d . .
H2 H 0.9069 0.2814 1.0067 0.070 Uiso 1 1 calc R U
O3 O 0.4411(3) 0.32224(7) 1.13514(15) 0.0416(5) Uani 1 1 d . .
O4 O 0.3010(2) 0.29031(7) 1.27210(15) 0.0373(4) Uani 1 1 d . .
O5 O 0.3782(2) 0.21839(7) 0.92532(14) 0.0363(4) Uani 1 1 d . .
O6 O 0.5893(2) 0.16075(7) 0.75724(16) 0.0381(4) Uani 1 1 d . .
H6 H 0.5261 0.1508 0.7080 0.057 Uiso 1 1 calc R U
O7 O 0.7220(2) 0.36379(9) 0.62854(16) 0.0479(5) Uani 1 1 d . .
O8 O 0.5783(2) 0.35932(8) 0.47396(15) 0.0414(5) Uani 1 1 d . .
O9 O 0.3610(3) 0.16820(7) 0.59601(16) 0.0449(5) Uani 1 1 d . .
O10 O 0.0300(3) 0.28059(11) 0.5155(2) 0.0648(7) Uani 1 1 d . .
O11 O 0.32516(19) 0.50304(6) 0.47666(13) 0.0277(4) Uani 1 1 d . .
O12 O 0.4559(2) 0.44744(7) 0.30270(16) 0.0397(4) Uani 1 1 d . .
H12 H 0.4141 0.4511 0.3645 0.060 Uiso 1 1 calc R U
O13 O -0.0540(2) 0.41972(7) 0.23571(16) 0.0403(4) Uani 1 1 d . .
O14 O -0.1736(2) 0.45187(7) 0.08673(15) 0.0388(4) Uani 1 1 d . .
O15 O -0.08094(19) 0.52910(7) 0.43433(13) 0.0310(4) Uani 1 1 d . .
O16 O 0.1569(2) 0.58999(7) 0.59131(16) 0.0382(4) Uani 1 1 d . .
H16 H 0.1074 0.6048 0.6399 0.057 Uiso 1 1 calc R U
O17 O 0.2627(2) 0.40545(8) 0.77886(17) 0.0427(5) Uani 1 1 d . .
O18 O 0.0707(2) 0.37855(8) 0.88673(15) 0.0428(5) Uani 1 1 d . .
O19 O -0.0846(2) 0.59518(8) 0.74410(17) 0.0433(5) Uani 1 1 d . .
O20 O -0.4159(3) 0.49567(15) 0.8718(3) 0.0892(11) Uani 1 1 d . .
C1 C 0.7928(3) 0.19654(10) 0.9656(2) 0.0336(5) Uani 1 1 d . .
H1 H 0.7991 0.1675 0.9198 0.040 Uiso 1 1 calc R U
C2 C 0.9404(3) 0.19932(12) 1.0400(2) 0.0423(7) Uani 1 1 d . .
H2A H 1.0367 0.2042 0.9944 0.051 Uiso 1 1 calc R U
H2B H 0.9539 0.1691 1.0792 0.051 Uiso 1 1 calc R U
C3 C 0.9300(3) 0.23877(12) 1.1240(2) 0.0421(7) Uani 1 1 d . .
H3 H 1.0242 0.2354 1.1757 0.051 Uiso 1 1 calc R U
C4 C 0.7765(3) 0.23601(10) 1.19299(19) 0.0354(6) Uani 1 1 d . .
C5 C 0.6283(3) 0.23691(9) 1.11300(18) 0.0295(5) Uani 1 1 d . .
H5 H 0.6372 0.2672 1.0720 0.035 Uiso 1 1 calc R U
C6 C 0.4651(3) 0.23941(9) 1.17147(19) 0.0328(5) Uani 1 1 d . .
H6A H 0.3838 0.2221 1.1271 0.039 Uiso 1 1 calc R U
H6B H 0.4756 0.2235 1.2436 0.039 Uiso 1 1 calc R U
C7 C 0.4053(3) 0.28896(9) 1.18950(19) 0.0317(5) Uani 1 1 d . .
C8 C 0.5888(3) 0.28598(9) 0.79918(19) 0.0271(5) Uani 1 1 d . .
C9 C 0.5227(3) 0.21786(9) 0.92890(18) 0.0275(5) Uani 1 1 d . .
C10 C 0.6284(3) 0.19794(9) 1.02261(19) 0.0307(5) Uani 1 1 d . .
C11 C 0.6347(3) 0.23800(9) 0.83971(18) 0.0273(5) Uani 1 1 d . .
C12 C 0.6315(3) 0.20818(9) 0.73397(19) 0.0297(5) Uani 1 1 d . .
H12A H 0.7423 0.2083 0.7030 0.036 Uiso 1 1 calc R U
C13 C 0.5180(3) 0.23420(9) 0.65174(17) 0.0280(5) Uani 1 1 d . .
C14 C 0.5217(3) 0.28370(9) 0.69850(18) 0.0265(5) Uani 1 1 d . .
C15 C 0.4647(3) 0.32568(9) 0.63204(19) 0.0301(5) Uani 1 1 d . .
H15A H 0.3893 0.3150 0.5734 0.036 Uiso 1 1 calc R U
H15B H 0.4056 0.3474 0.6805 0.036 Uiso 1 1 calc R U
C16 C 0.6032(3) 0.35160(9) 0.5805(2) 0.0290(5) Uani 1 1 d . .
C17 C 0.3490(3) 0.21139(10) 0.6560(2) 0.0328(5) Uani 1 1 d . .
H17 H 0.3287 0.2031 0.7344 0.039 Uiso 1 1 calc R U
C18 C 0.5837(3) 0.23295(11) 0.53445(19) 0.0352(6) Uani 1 1 d . .
H18A H 0.5098 0.2497 0.4847 0.053 Uiso 1 1 calc R U
H18B H 0.5936 0.2003 0.5103 0.053 Uiso 1 1 calc R U
H18C H 0.6898 0.2480 0.5335 0.053 Uiso 1 1 calc R U
C19 C 0.5676(4) 0.14959(10) 1.0565(2) 0.0416(6) Uani 1 1 d . .
H19A H 0.4617 0.1527 1.0900 0.062 Uiso 1 1 calc R U
H19B H 0.6434 0.1356 1.1097 0.062 Uiso 1 1 calc R U
H19C H 0.5589 0.1294 0.9915 0.062 Uiso 1 1 calc R U
C20 C 0.2110(3) 0.24124(11) 0.6168(2) 0.0376(6) Uani 1 1 d . .
C21 C 0.1583(4) 0.25110(14) 0.5142(3) 0.0521(8) Uani 1 1 d . .
H21 H 0.2048 0.2390 0.4492 0.063 Uiso 1 1 calc R U
C22 C 0.1068(3) 0.26640(13) 0.6874(3) 0.0467(7) Uani 1 1 d . .
H22 H 0.1118 0.2665 0.7655 0.056 Uiso 1 1 calc R U
C23 C 0.0005(4) 0.28985(14) 0.6247(3) 0.0582(9) Uani 1 1 d . .
H23 H -0.0821 0.3097 0.6511 0.070 Uiso 1 1 calc R U
C24 C 0.2289(5) 0.13763(14) 0.6171(3) 0.0634(10) Uani 1 1 d . .
H24A H 0.2225 0.1319 0.6963 0.095 Uiso 1 1 calc R U
H24B H 0.2449 0.1078 0.5787 0.095 Uiso 1 1 calc R U
H24C H 0.1287 0.1522 0.5908 0.095 Uiso 1 1 calc R U
C25 C 0.7090(4) 0.38239(13) 0.4177(3) 0.0468(7) Uani 1 1 d . .
H25A H 0.7297 0.4130 0.4517 0.070 Uiso 1 1 calc R U
H25B H 0.6792 0.3867 0.3401 0.070 Uiso 1 1 calc R U
H25C H 0.8062 0.3630 0.4233 0.070 Uiso 1 1 calc R U
C26 C 0.2270(4) 0.33574(11) 1.2900(3) 0.0471(7) Uani 1 1 d . .
H26A H 0.3111 0.3596 1.2983 0.071 Uiso 1 1 calc R U
H26B H 0.1627 0.3346 1.3567 0.071 Uiso 1 1 calc R U
H26C H 0.1573 0.3436 1.2269 0.071 Uiso 1 1 calc R U
C28 C 0.7704(4) 0.27941(12) 1.2670(2) 0.0434(7) Uani 1 1 d . .
H28A H 0.6775 0.2772 1.3153 0.065 Uiso 1 1 calc R U
H28B H 0.7605 0.3076 1.2214 0.065 Uiso 1 1 calc R U
H28C H 0.8695 0.2812 1.3117 0.065 Uiso 1 1 calc R U
C29 C 0.7853(4) 0.19244(12) 1.2673(2) 0.0459(7) Uani 1 1 d . .
H29A H 0.8022 0.1645 1.2221 0.069 Uiso 1 1 calc R U
H29B H 0.6844 0.1892 1.3072 0.069 Uiso 1 1 calc R U
H29C H 0.8751 0.1958 1.3200 0.069 Uiso 1 1 calc R U
C30 C 0.6200(3) 0.32856(10) 0.8679(2) 0.0332(5) Uani 1 1 d . .
H30A H 0.5675 0.3558 0.8336 0.050 Uiso 1 1 calc R U
H30B H 0.7363 0.3341 0.8736 0.050 Uiso 1 1 calc R U
H30C H 0.5767 0.3237 0.9415 0.050 Uiso 1 1 calc R U
C1A C 0.3373(3) 0.54082(9) 0.39722(19) 0.0276(5) Uani 1 1 d . .
H1A H 0.3533 0.5711 0.4374 0.033 Uiso 1 1 calc R U
C2A C 0.4823(3) 0.53177(10) 0.3256(2) 0.0328(5) Uani 1 1 d . .
H2A1 H 0.5768 0.5248 0.3735 0.039 Uiso 1 1 calc R U
H2A2 H 0.5065 0.5606 0.2835 0.039 Uiso 1 1 calc R U
C3A C 0.4570(3) 0.49127(10) 0.2455(2) 0.0336(5) Uani 1 1 d . .
H3A H 0.5509 0.4909 0.1950 0.040 Uiso 1 1 calc R U
C4A C 0.3038(3) 0.49763(9) 0.17423(19) 0.0310(5) Uani 1 1 d . .
C5A C 0.1582(3) 0.50096(9) 0.25251(18) 0.0260(5) Uani 1 1 d . .
H5A H 0.1606 0.4713 0.2965 0.031 Uiso 1 1 calc R U
C6A C -0.0069(3) 0.50123(9) 0.19294(19) 0.0302(5) Uani 1 1 d . .
H6A1 H -0.0832 0.5201 0.2362 0.036 Uiso 1 1 calc R U
H6A2 H 0.0044 0.5165 0.1204 0.036 Uiso 1 1 calc R U
C7A C -0.0758(3) 0.45290(10) 0.17638(19) 0.0307(5) Uani 1 1 d . .
C8A C 0.1139(3) 0.46395(9) 0.58024(19) 0.0274(5) Uani 1 1 d . .
C9A C 0.0636(3) 0.52697(8) 0.43358(18) 0.0246(5) Uani 1 1 d . .
C10A C 0.1721(3) 0.54156(9) 0.33863(18) 0.0260(5) Uani 1 1 d . .
C11A C 0.1713(3) 0.50839(9) 0.52817(18) 0.0251(5) Uani 1 1 d . .
C12A C 0.1807(3) 0.54287(9) 0.62632(18) 0.0288(5) Uani 1 1 d . .
H12B H 0.2917 0.5406 0.6591 0.035 Uiso 1 1 calc R U
C13A C 0.0612(3) 0.52353(9) 0.71267(18) 0.0288(5) Uani 1 1 d . .
C14A C 0.0520(3) 0.47213(9) 0.67938(19) 0.0278(5) Uani 1 1 d . .
C15A C -0.0087(3) 0.43440(10) 0.7554(2) 0.0325(5) Uani 1 1 d . .
H15C H -0.0710 0.4492 0.8148 0.039 Uiso 1 1 calc R U
H15D H -0.0826 0.4135 0.7136 0.039 Uiso 1 1 calc R U
C16A C 0.1247(3) 0.40533(9) 0.80627(19) 0.0295(5) Uani 1 1 d . .
C17A C -0.1046(3) 0.54868(10) 0.6990(2) 0.0322(5) Uani 1 1 d . .
H17A H -0.1288 0.5518 0.6185 0.039 Uiso 1 1 calc R U
C18A C 0.1284(3) 0.52997(12) 0.8301(2) 0.0380(6) Uani 1 1 d . .
H18D H 0.0516 0.5174 0.8827 0.057 Uiso 1 1 calc R U
H18E H 0.1456 0.5634 0.8446 0.057 Uiso 1 1 calc R U
H18F H 0.2311 0.5132 0.8378 0.057 Uiso 1 1 calc R U
C19A C 0.1219(3) 0.59032(9) 0.2974(2) 0.0329(5) Uani 1 1 d . .
H19D H 0.0144 0.5886 0.2633 0.049 Uiso 1 1 calc R U
H19E H 0.1992 0.6013 0.2431 0.049 Uiso 1 1 calc R U
H19F H 0.1200 0.6122 0.3595 0.049 Uiso 1 1 calc R U
C20A C -0.2417(3) 0.52343(11) 0.7503(2) 0.0391(6) Uani 1 1 d . .
C21A C -0.2889(4) 0.52408(19) 0.8563(3) 0.0672(11) Uani 1 1 d . .
H21A H -0.2388 0.5423 0.9126 0.081 Uiso 1 1 calc R U
C22A C -0.3493(4) 0.49282(13) 0.6942(4) 0.0571(9) Uani 1 1 d . .
H22A H -0.3498 0.4856 0.6179 0.068 Uiso 1 1 calc R U
C23A C -0.4504(4) 0.47600(15) 0.7697(6) 0.0829(16) Uani 1 1 d . .
H23A H -0.5335 0.4538 0.7553 0.099 Uiso 1 1 calc R U
C24A C -0.2115(4) 0.62633(13) 0.7120(3) 0.0563(8) Uani 1 1 d . .
H24D H -0.2106 0.6307 0.6321 0.084 Uiso 1 1 calc R U
H24E H -0.1959 0.6567 0.7485 0.084 Uiso 1 1 calc R U
H24F H -0.3152 0.6130 0.7334 0.084 Uiso 1 1 calc R U
C25A C 0.1925(4) 0.34976(12) 0.9414(3) 0.0456(7) Uani 1 1 d . .
H25D H 0.2399 0.3283 0.8879 0.068 Uiso 1 1 calc R U
H25E H 0.1428 0.3316 1.0002 0.068 Uiso 1 1 calc R U
H25F H 0.2769 0.3700 0.9727 0.068 Uiso 1 1 calc R U
C26A C -0.2553(4) 0.40783(11) 0.0673(3) 0.0481(7) Uani 1 1 d . .
H26D H -0.1757 0.3826 0.0617 0.072 Uiso 1 1 calc R U
H26E H -0.3183 0.4098 -0.0014 0.072 Uiso 1 1 calc R U
H26F H -0.3274 0.4012 0.1284 0.072 Uiso 1 1 calc R U
C28A C 0.2835(4) 0.45379(11) 0.1003(2) 0.0381(6) Uani 1 1 d . .
H28D H 0.1923 0.4585 0.0493 0.057 Uiso 1 1 calc R U
H28E H 0.2633 0.4263 0.1462 0.057 Uiso 1 1 calc R U
H28F H 0.3819 0.4489 0.0584 0.057 Uiso 1 1 calc R U
C29A C 0.3247(3) 0.54020(11) 0.0988(2) 0.0384(6) Uani 1 1 d . .
H29D H 0.4066 0.5333 0.0441 0.058 Uiso 1 1 calc R U
H29E H 0.3586 0.5673 0.1428 0.058 Uiso 1 1 calc R U
H29F H 0.2221 0.5472 0.0614 0.058 Uiso 1 1 calc R U
C30A C 0.1292(3) 0.41811(10) 0.5217(2) 0.0334(5) Uani 1 1 d . .
H30D H 0.0725 0.3937 0.5626 0.050 Uiso 1 1 calc R U
H30E H 0.2432 0.4097 0.5164 0.050 Uiso 1 1 calc R U
H30F H 0.0817 0.4208 0.4477 0.050 Uiso 1 1 calc R U

loop_
_atom_site_aniso_label
_atom_site_aniso_U_11
_atom_site_aniso_U_22
_atom_site_aniso_U_33
_atom_site_aniso_U_23
_atom_site_aniso_U_13
_atom_site_aniso_U_12
O1 0.0278(8) 0.0435(11) 0.0225(8) 0.0036(7) -0.0011(6) -0.0001(7)
O2 0.0480(11) 0.0625(14) 0.0296(9) 0.0049(9) -0.0051(8) -0.0145(10)
O3 0.0581(12) 0.0344(11) 0.0328(9) 0.0077(8) 0.0123(8) 0.0066(9)
O4 0.0487(11) 0.0334(10) 0.0301(9) 0.0009(8) 0.0118(8) 0.0062(8)
O5 0.0317(10) 0.0477(12) 0.0296(9) 0.0011(8) 0.0030(7) -0.0019(8)
O6 0.0489(11) 0.0293(10) 0.0360(10) -0.0015(8) -0.0025(8) 0.0021(8)
O7 0.0414(11) 0.0653(15) 0.0368(10) 0.0080(10) -0.0099(8) -0.0207(10)
O8 0.0344(10) 0.0597(13) 0.0298(9) 0.0144(9) -0.0029(7) -0.0045(9)
O9 0.0563(13) 0.0385(11) 0.0396(10) -0.0028(9) -0.0060(9) -0.0159(9)
O10 0.0450(13) 0.0792(18) 0.0694(16) 0.0260(14) -0.0237(11) -0.0123(12)
O11 0.0253(8) 0.0364(10) 0.0215(7) -0.0002(7) 0.0015(6) 0.0035(7)
O12 0.0425(10) 0.0408(11) 0.0358(10) 0.0004(8) 0.0033(8) 0.0104(8)
O13 0.0453(11) 0.0385(11) 0.0369(10) 0.0075(9) -0.0066(8) -0.0082(8)
O14 0.0418(10) 0.0419(11) 0.0325(9) -0.0038(8) -0.0114(7) -0.0054(8)
O15 0.0254(9) 0.0387(10) 0.0289(8) -0.0001(7) -0.0005(6) 0.0001(7)
O16 0.0469(11) 0.0320(10) 0.0360(10) -0.0073(8) 0.0114(8) -0.0037(8)
O17 0.0300(10) 0.0508(12) 0.0474(11) 0.0178(9) 0.0077(8) 0.0030(8)
O18 0.0335(10) 0.0579(13) 0.0371(10) 0.0204(10) 0.0029(7) -0.0029(9)
O19 0.0408(10) 0.0422(11) 0.0472(11) -0.0125(9) 0.0076(8) 0.0040(8)
O20 0.0470(15) 0.115(3) 0.107(3) 0.042(2) 0.0325(16) 0.0052(16)
C1 0.0382(14) 0.0389(14) 0.0236(11) 0.0011(10) 0.0001(9) 0.0090(11)
C2 0.0371(14) 0.0597(19) 0.0301(13) 0.0053(13) -0.0024(11) 0.0125(13)
C3 0.0399(14) 0.0605(19) 0.0257(12) 0.0065(13) -0.0069(10) 0.0015(13)
C4 0.0452(14) 0.0390(15) 0.0217(11) 0.0044(11) -0.0031(10) 0.0035(11)
C5 0.0390(13) 0.0292(12) 0.0205(10) 0.0038(10) 0.0029(9) 0.0017(10)
C6 0.0458(14) 0.0301(13) 0.0227(11) 0.0026(10) 0.0077(9) 0.0011(10)
C7 0.0400(13) 0.0346(14) 0.0204(11) 0.0018(10) 0.0013(9) 0.0004(10)
C8 0.0262(11) 0.0312(13) 0.0238(11) -0.0003(10) 0.0013(8) -0.0017(9)
C9 0.0337(13) 0.0284(12) 0.0205(11) -0.0036(9) 0.0030(9) 0.0014(9)
C10 0.0393(13) 0.0290(13) 0.0237(11) 0.0015(9) 0.0029(9) 0.0048(10)
C11 0.0253(11) 0.0357(13) 0.0207(10) 0.0004(10) -0.0003(8) 0.0013(9)
C12 0.0327(12) 0.0332(13) 0.0233(11) -0.0004(10) 0.0030(9) 0.0024(10)
C13 0.0302(12) 0.0354(13) 0.0182(10) 0.0002(9) -0.0011(8) -0.0041(10)
C14 0.0251(11) 0.0330(13) 0.0213(10) 0.0013(9) 0.0017(8) -0.0019(9)
C15 0.0285(12) 0.0356(14) 0.0260(11) 0.0041(10) -0.0035(8) -0.0014(10)
C16 0.0295(12) 0.0292(12) 0.0280(11) 0.0005(10) -0.0032(9) 0.0016(9)
C17 0.0354(13) 0.0389(14) 0.0240(11) 0.0037(10) -0.0018(9) -0.0094(11)
C18 0.0390(13) 0.0454(15) 0.0215(11) -0.0026(11) 0.0040(9) -0.0066(11)
C19 0.0619(18) 0.0295(14) 0.0338(14) 0.0019(11) 0.0097(12) 0.0037(12)
C20 0.0315(13) 0.0474(16) 0.0338(13) 0.0093(12) -0.0075(10) -0.0161(11)
C21 0.0438(16) 0.071(2) 0.0405(16) 0.0155(15) -0.0140(12) -0.0166(15)
C22 0.0321(14) 0.062(2) 0.0458(16) 0.0050(14) -0.0015(11) -0.0062(13)
C23 0.0342(16) 0.068(2) 0.072(2) 0.0094(19) -0.0076(14) -0.0046(15)
C24 0.072(2) 0.052(2) 0.066(2) 0.0113(17) -0.0181(17) -0.0332(18)
C25 0.0396(15) 0.0565(19) 0.0443(15) 0.0194(14) 0.0057(11) -0.0005(13)
C26 0.0569(18) 0.0379(16) 0.0473(16) -0.0001(13) 0.0188(13) 0.0099(13)
C28 0.0571(17) 0.0476(17) 0.0253(12) -0.0002(12) -0.0066(11) -0.0042(14)
C29 0.0623(18) 0.0483(17) 0.0271(13) 0.0118(12) -0.0024(12) 0.0119(14)
C30 0.0420(14) 0.0330(13) 0.0245(11) -0.0017(10) -0.0021(9) -0.0006(11)
C1A 0.0271(11) 0.0322(13) 0.0235(11) -0.0017(9) 0.0013(9) -0.0037(9)
C2A 0.0266(11) 0.0427(15) 0.0294(12) -0.0014(11) 0.0051(9) -0.0039(10)
C3A 0.0313(13) 0.0401(15) 0.0296(12) -0.0005(11) 0.0076(9) 0.0032(10)
C4A 0.0368(13) 0.0339(14) 0.0225(11) 0.0001(10) 0.0039(9) 0.0008(10)
C5A 0.0303(12) 0.0282(12) 0.0193(10) 0.0005(9) -0.0013(8) 0.0000(9)
C6A 0.0358(13) 0.0331(13) 0.0215(10) 0.0029(9) -0.0039(9) 0.0003(10)
C7A 0.0300(12) 0.0385(14) 0.0235(11) -0.0023(10) 0.0003(9) -0.0012(10)
C8A 0.0245(11) 0.0352(13) 0.0223(11) 0.0020(10) -0.0033(8) -0.0011(9)
C9A 0.0273(12) 0.0250(11) 0.0217(10) -0.0029(9) 0.0003(8) 0.0000(9)
C10A 0.0274(11) 0.0293(12) 0.0215(10) 0.0008(9) 0.0023(8) -0.0001(9)
C11A 0.0238(11) 0.0315(12) 0.0200(10) -0.0025(9) 0.0008(8) 0.0000(9)
C12A 0.0280(11) 0.0367(14) 0.0216(11) -0.0042(10) 0.0006(8) -0.0032(10)
C13A 0.0270(11) 0.0390(14) 0.0204(11) -0.0029(10) 0.0012(8) -0.0022(10)
C14A 0.0226(11) 0.0381(14) 0.0226(11) 0.0009(10) -0.0022(8) 0.0003(9)
C15A 0.0273(12) 0.0414(15) 0.0288(12) 0.0047(11) 0.0028(9) -0.0018(10)
C16A 0.0296(12) 0.0344(13) 0.0245(11) 0.0007(10) 0.0009(9) -0.0046(10)
C17A 0.0336(13) 0.0384(14) 0.0248(11) -0.0042(10) 0.0033(9) 0.0023(10)
C18A 0.0354(13) 0.0558(18) 0.0228(11) -0.0053(11) 0.0004(9) -0.0017(12)
C19A 0.0364(13) 0.0298(13) 0.0326(13) 0.0035(10) 0.0016(10) 0.0008(10)
C20A 0.0272(13) 0.0474(17) 0.0428(14) 0.0033(13) 0.0036(10) 0.0061(11)
C21A 0.0425(18) 0.109(3) 0.0502(19) 0.015(2) 0.0182(14) 0.0032(19)
C22A 0.0289(15) 0.052(2) 0.091(3) -0.0106(18) -0.0006(15) 0.0003(13)
C23A 0.0284(17) 0.052(2) 0.169(5) 0.015(3) 0.021(2) -0.0010(14)
C24A 0.060(2) 0.0479(19) 0.061(2) -0.0062(16) 0.0100(16) 0.0157(15)
C25A 0.0428(16) 0.0533(18) 0.0408(15) 0.0196(14) -0.0021(11) -0.0012(13)
C26A 0.0491(17) 0.0450(18) 0.0495(17) -0.0112(14) -0.0152(13) -0.0074(13)
C28A 0.0480(15) 0.0407(15) 0.0257(12) -0.0066(11) 0.0053(10) 0.0004(12)
C29A 0.0489(15) 0.0432(16) 0.0234(12) 0.0038(11) 0.0063(10) -0.0048(12)
C30A 0.0407(14) 0.0305(13) 0.0291(12) -0.0009(10) 0.0001(10) -0.0007(11)

loop_
_atom_type_symbol
_atom_type_description
_atom_type_scat_dispersion_real
_atom_type_scat_dispersion_imag
_atom_type_scat_source
C C 0.0181 0.0091 'International Tables Vol C Tables 4.2.6.8 and 6.1.1.4'
H H 0.0000 0.0000 'International Tables Vol C Tables 4.2.6.8 and 6.1.1.4'
O O 0.0492 0.0322 'International Tables Vol C Tables 4.2.6.8 and 6.1.1.4'

loop_
_geom_angle_atom_site_label_1
_geom_angle_atom_site_label_2
_geom_angle_atom_site_label_3
_geom_angle
C11 O1 C1 107.02(18)
C3 O2 H2 109.5
C7 O4 C26 114.8(2)
C12 O6 H6 109.5
C16 O8 C25 115.5(2)
C24 O9 C17 111.9(3)
C21 O10 C23 106.3(3)
C11A O11 C1A 106.41(17)
C3A O12 H12 109.5
C7A O14 C26A 115.2(2)
C12A O16 H16 109.5
C16A O18 C25A 114.9(2)
C24A O19 C17A 112.8(2)
C21A O20 C23A 105.6(3)
O1 C1 C2 108.8(2)
O1 C1 C10 104.18(19)
C2 C1 C10 116.4(2)
O1 C1 H1 109.1
C2 C1 H1 109.1
C10 C1 H1 109.1
C1 C2 C3 112.7(2)
C1 C2 H2A 109.1
C3 C2 H2A 109.1
C1 C2 H2B 109.1
C3 C2 H2B 109.1
H2A C2 H2B 107.8
O2 C3 C2 110.3(2)
O2 C3 C4 111.6(3)
C2 C3 C4 112.6(3)
O2 C3 H3 107.3
C2 C3 H3 107.3
C4 C3 H3 107.3
C28 C4 C29 108.0(2)
C28 C4 C3 108.3(2)
C29 C4 C3 109.2(2)
C28 C4 C5 108.7(2)
C29 C4 C5 114.3(2)
C3 C4 C5 108.16(19)
C6 C5 C4 113.83(19)
C6 C5 C10 111.6(2)
C4 C5 C10 114.8(2)
C6 C5 H5 105.2
C4 C5 H5 105.2
C10 C5 H5 105.2
C7 C6 C5 113.7(2)
C7 C6 H6A 108.8
C5 C6 H6A 108.8
C7 C6 H6B 108.8
C5 C6 H6B 108.8
H6A C6 H6B 107.7
O3 C7 O4 124.2(2)
O3 C7 C6 125.1(2)
O4 C7 C6 110.7(2)
C14 C8 C30 128.1(2)
C14 C8 C11 110.8(2)
C30 C8 C11 121.1(2)
O5 C9 C10 126.2(2)
O5 C9 C11 125.5(2)
C10 C9 C11 108.33(19)
C19 C10 C9 110.3(2)
C19 C10 C1 113.4(2)
C9 C10 C1 100.08(19)
C19 C10 C5 116.6(2)
C9 C10 C5 104.62(19)
C1 C10 C5 110.2(2)
O1 C11 C8 112.7(2)
O1 C11 C12 112.05(19)
C8 C11 C12 103.18(18)
O1 C11 C9 102.58(17)
C8 C11 C9 114.55(19)
C12 C11 C9 112.1(2)
O6 C12 C11 111.01(19)
O6 C12 C13 115.6(2)
C11 C12 C13 106.0(2)
O6 C12 H12A 108.0
C11 C12 H12A 108.0
C13 C12 H12A 108.0
C14 C13 C18 111.3(2)
C14 C13 C17 113.0(2)
C18 C13 C17 110.91(19)
C14 C13 C12 101.19(18)
C18 C13 C12 111.5(2)
C17 C13 C12 108.6(2)
C8 C14 C15 124.8(2)
C8 C14 C13 113.1(2)
C15 C14 C13 121.93(19)
C16 C15 C14 111.98(19)
C16 C15 H15A 109.2
C14 C15 H15A 109.2
C16 C15 H15B 109.2
C14 C15 H15B 109.2
H15A C15 H15B 107.9
O7 C16 O8 123.0(2)
O7 C16 C15 124.7(2)
O8 C16 C15 112.2(2)
O9 C17 C20 112.6(2)
O9 C17 C13 105.9(2)
C20 C17 C13 116.1(2)
O9 C17 H17 107.3
C20 C17 H17 107.3
C13 C17 H17 107.3
C13 C18 H18A 109.5
C13 C18 H18B 109.5
H18A C18 H18B 109.5
C13 C18 H18C 109.5
H18A C18 H18C 109.5
H18B C18 H18C 109.5
C10 C19 H19A 109.5
C10 C19 H19B 109.5
H19A C19 H19B 109.5
C10 C19 H19C 109.5
H19A C19 H19C 109.5
H19B C19 H19C 109.5
C21 C20 C22 105.2(3)
C21 C20 C17 130.5(3)
C22 C20 C17 124.3(2)
C20 C21 O10 111.2(3)
C20 C21 H21 124.4
O10 C21 H21 124.4
C23 C22 C20 108.0(3)
C23 C22 H22 126.0
C20 C22 H22 126.0
C22 C23 O10 109.2(3)
C22 C23 H23 125.4
O10 C23 H23 125.4
O9 C24 H24A 109.5
O9 C24 H24B 109.5
H24A C24 H24B 109.5
O9 C24 H24C 109.5
H24A C24 H24C 109.5
H24B C24 H24C 109.5
O8 C25 H25A 109.5
O8 C25 H25B 109.5
H25A C25 H25B 109.5
O8 C25 H25C 109.5
H25A C25 H25C 109.5
H25B C25 H25C 109.5
O4 C26 H26A 109.5
O4 C26 H26B 109.5
H26A C26 H26B 109.5
O4 C26 H26C 109.5
H26A C26 H26C 109.5
H26B C26 H26C 109.5
C4 C28 H28A 109.5
C4 C28 H28B 109.5
H28A C28 H28B 109.5
C4 C28 H28C 109.5
H28A C28 H28C 109.5
H28B C28 H28C 109.5
C4 C29 H29A 109.5
C4 C29 H29B 109.5
H29A C29 H29B 109.5
C4 C29 H29C 109.5
H29A C29 H29C 109.5
H29B C29 H29C 109.5
C8 C30 H30A 109.5
C8 C30 H30B 109.5
H30A C30 H30B 109.5
C8 C30 H30C 109.5
H30A C30 H30C 109.5
H30B C30 H30C 109.5
O11 C1A C2A 108.6(2)
O11 C1A C10A 104.37(18)
C2A C1A C10A 116.52(19)
O11 C1A H1A 109.0
C2A C1A H1A 109.0
C10A C1A H1A 109.0
C1A C2A C3A 113.1(2)
C1A C2A H2A1 109.0
C3A C2A H2A1 109.0
C1A C2A H2A2 109.0
C3A C2A H2A2 109.0
H2A1 C2A H2A2 107.8
O12 C3A C2A 110.7(2)
O12 C3A C4A 111.4(2)
C2A C3A C4A 112.0(2)
O12 C3A H3A 107.5
C2A C3A H3A 107.5
C4A C3A H3A 107.5
C29A C4A C3A 109.2(2)
C29A C4A C28A 107.7(2)
C3A C4A C28A 108.3(2)
C29A C4A C5A 114.5(2)
C3A C4A C5A 107.87(18)
C28A C4A C5A 109.1(2)
C6A C5A C4A 114.05(19)
C6A C5A C10A 111.54(19)
C4A C5A C10A 113.9(2)
C6A C5A H5A 105.4
C4A C5A H5A 105.4
C10A C5A H5A 105.4
C7A C6A C5A 113.1(2)
C7A C6A H6A1 109.0
C5A C6A H6A1 109.0
C7A C6A H6A2 109.0
C5A C6A H6A2 109.0
H6A1 C6A H6A2 107.8
O13 C7A O14 123.4(2)
O13 C7A C6A 126.0(2)
O14 C7A C6A 110.5(2)
C14A C8A C30A 128.2(2)
C14A C8A C11A 111.3(2)
C30A C8A C11A 120.6(2)
O15 C9A C10A 126.2(2)
O15 C9A C11A 125.5(2)
C10A C9A C11A 108.33(18)
C9A C10A C19A 109.4(2)
C9A C10A C1A 100.25(17)
C19A C10A C1A 113.6(2)
C9A C10A C5A 105.39(19)
C19A C10A C5A 115.80(19)
C1A C10A C5A 110.89(19)
O11 C11A C8A 112.6(2)
O11 C11A C9A 102.73(17)
C8A C11A C9A 114.94(19)
O11 C11A C12A 111.64(18)
C8A C11A C12A 102.94(18)
C9A C11A C12A 112.3(2)
O16 C12A C11A 111.36(19)
O16 C12A C13A 116.7(2)
C11A C12A C13A 105.69(19)
O16 C12A H12B 107.6
C11A C12A H12B 107.6
C13A C12A H12B 107.6
C14A C13A C18A 112.2(2)
C14A C13A C12A 101.04(18)
C18A C13A C12A 111.0(2)
C14A C13A C17A 111.9(2)
C18A C13A C17A 110.6(2)
C12A C13A C17A 109.7(2)
C8A C14A C15A 124.3(2)
C8A C14A C13A 112.9(2)
C15A C14A C13A 122.6(2)
C16A C15A C14A 113.1(2)
C16A C15A H15C 109.0
C14A C15A H15C 109.0
C16A C15A H15D 109.0
C14A C15A H15D 109.0
H15C C15A H15D 107.8
O17 C16A O18 122.9(2)
O17 C16A C15A 125.7(2)
O18 C16A C15A 111.4(2)
O19 C17A C20A 111.6(2)
O19 C17A C13A 106.6(2)
C20A C17A C13A 114.3(2)
O19 C17A H17A 108.0
C20A C17A H17A 108.0
C13A C17A H17A 108.0
C13A C18A H18D 109.5
C13A C18A H18E 109.5
H18D C18A H18E 109.5
C13A C18A H18F 109.5
H18D C18A H18F 109.5
H18E C18A H18F 109.5
C10A C19A H19D 109.5
C10A C19A H19E 109.5
H19D C19A H19E 109.5
C10A C19A H19F 109.5
H19D C19A H19F 109.5
H19E C19A H19F 109.5
C21A C20A C22A 106.1(3)
C21A C20A C17A 128.8(3)
C22A C20A C17A 125.1(3)
O20 C21A C20A 111.4(4)
O20 C21A H21A 124.3
C20A C21A H21A 124.3
C23A C22A C20A 106.7(4)
C23A C22A H22A 126.7
C20A C22A H22A 126.7
C22A C23A O20 110.2(4)
C22A C23A H23A 124.9
O20 C23A H23A 124.9
O19 C24A H24D 109.5
O19 C24A H24E 109.5
H24D C24A H24E 109.5
O19 C24A H24F 109.5
H24D C24A H24F 109.5
H24E C24A H24F 109.5
O18 C25A H25D 109.5
O18 C25A H25E 109.5
H25D C25A H25E 109.5
O18 C25A H25F 109.5
H25D C25A H25F 109.5
H25E C25A H25F 109.5
O14 C26A H26D 109.5
O14 C26A H26E 109.5
H26D C26A H26E 109.5
O14 C26A H26F 109.5
H26D C26A H26F 109.5
H26E C26A H26F 109.5
C4A C28A H28D 109.5
C4A C28A H28E 109.5
H28D C28A H28E 109.5
C4A C28A H28F 109.5
H28D C28A H28F 109.5
H28E C28A H28F 109.5
C4A C29A H29D 109.5
C4A C29A H29E 109.5
H29D C29A H29E 109.5
C4A C29A H29F 109.5
H29D C29A H29F 109.5
H29E C29A H29F 109.5
C8A C30A H30D 109.5
C8A C30A H30E 109.5
H30D C30A H30E 109.5
C8A C30A H30F 109.5
H30D C30A H30F 109.5
H30E C30A H30F 109.5

loop_
_geom_bond_atom_site_label_1
_geom_bond_atom_site_label_2
_geom_bond_distance
O1 C11 1.439(3)
O1 C1 1.452(3)
O2 C3 1.427(4)
O2 H2 0.8400
O3 C7 1.197(3)
O4 C7 1.337(3)
O4 C26 1.452(3)
O5 C9 1.200(3)
O6 C12 1.427(3)
O6 H6 0.8400
O7 C16 1.191(3)
O8 C16 1.328(3)
O8 C25 1.450(3)
O9 C24 1.428(4)
O9 C17 1.436(3)
O10 C21 1.358(5)
O10 C23 1.380(5)
O11 C11A 1.440(3)
O11 C1A 1.452(3)
O12 C3A 1.431(3)
O12 H12 0.8400
O13 C7A 1.202(3)
O14 C7A 1.350(3)
O14 C26A 1.445(3)
O15 C9A 1.202(3)
O16 C12A 1.423(3)
O16 H16 0.8400
O17 C16A 1.198(3)
O18 C16A 1.325(3)
O18 C25A 1.456(3)
O19 C24A 1.428(4)
O19 C17A 1.444(3)
O20 C21A 1.345(6)
O20 C23A 1.388(7)
C1 C2 1.515(4)
C1 C10 1.542(4)
C1 H1 1.0000
C2 C3 1.523(4)
C2 H2A 0.9900
C2 H2B 0.9900
C3 C4 1.540(4)
C3 H3 1.0000
C4 C28 1.532(4)
C4 C29 1.538(4)
C4 C5 1.557(3)
C5 C6 1.542(3)
C5 C10 1.564(3)
C5 H5 1.0000
C6 C7 1.515(4)
C6 H6A 0.9900
C6 H6B 0.9900
C8 C14 1.339(3)
C8 C30 1.495(3)
C8 C11 1.502(3)
C9 C10 1.536(3)
C9 C11 1.550(3)
C10 C19 1.527(4)
C11 C12 1.542(3)
C12 C13 1.553(3)
C12 H12A 1.0000
C13 C14 1.522(4)
C13 C18 1.536(3)
C13 C17 1.548(3)
C14 C15 1.516(3)
C15 C16 1.512(3)
C15 H15A 0.9900
C15 H15B 0.9900
C17 C20 1.499(4)
C17 H17 1.0000
C18 H18A 0.9800
C18 H18B 0.9800
C18 H18C 0.9800
C19 H19A 0.9800
C19 H19B 0.9800
C19 H19C 0.9800
C20 C21 1.346(4)
C20 C22 1.423(5)
C21 H21 0.9500
C22 C23 1.337(5)
C22 H22 0.9500
C23 H23 0.9500
C24 H24A 0.9800
C24 H24B 0.9800
C24 H24C 0.9800
C25 H25A 0.9800
C25 H25B 0.9800
C25 H25C 0.9800
C26 H26A 0.9800
C26 H26B 0.9800
C26 H26C 0.9800
C28 H28A 0.9800
C28 H28B 0.9800
C28 H28C 0.9800
C29 H29A 0.9800
C29 H29B 0.9800
C29 H29C 0.9800
C30 H30A 0.9800
C30 H30B 0.9800
C30 H30C 0.9800
C1A C2A 1.520(3)
C1A C10A 1.536(3)
C1A H1A 1.0000
C2A C3A 1.524(4)
C2A H2A1 0.9900
C2A H2A2 0.9900
C3A C4A 1.539(4)
C3A H3A 1.0000
C4A C29A 1.533(4)
C4A C28A 1.548(4)
C4A C5A 1.554(3)
C5A C6A 1.541(3)
C5A C10A 1.564(3)
C5A H5A 1.0000
C6A C7A 1.505(4)
C6A H6A1 0.9900
C6A H6A2 0.9900
C8A C14A 1.339(3)
C8A C30A 1.495(4)
C8A C11A 1.498(3)
C9A C10A 1.534(3)
C9A C11A 1.541(3)
C10A C19A 1.534(3)
C11A C12A 1.548(3)
C12A C13A 1.558(3)
C12A H12B 1.0000
C13A C14A 1.523(4)
C13A C18A 1.536(3)
C13A C17A 1.559(3)
C14A C15A 1.511(3)
C15A C16A 1.509(4)
C15A H15C 0.9900
C15A H15D 0.9900
C17A C20A 1.492(4)
C17A H17A 1.0000
C18A H18D 0.9800
C18A H18E 0.9800
C18A H18F 0.9800
C19A H19D 0.9800
C19A H19E 0.9800
C19A H19F 0.9800
C20A C21A 1.355(5)
C20A C22A 1.417(5)
C21A H21A 0.9500
C22A C23A 1.343(6)
C22A H22A 0.9500
C23A H23A 0.9500
C24A H24D 0.9800
C24A H24E 0.9800
C24A H24F 0.9800
C25A H25D 0.9800
C25A H25E 0.9800
C25A H25F 0.9800
C26A H26D 0.9800
C26A H26E 0.9800
C26A H26F 0.9800
C28A H28D 0.9800
C28A H28E 0.9800
C28A H28F 0.9800
C29A H29D 0.9800
C29A H29E 0.9800
C29A H29F 0.9800
C30A H30D 0.9800
C30A H30E 0.9800
C30A H30F 0.9800

loop_
_geom_hbond_atom_site_label_D
_geom_hbond_atom_site_label_H
_geom_hbond_atom_site_label_A
_geom_hbond_distance_DH
_geom_hbond_distance_HA
_geom_hbond_distance_DA
_geom_hbond_angle_DHA
_geom_hbond_site_symmetry_A
O2 H2 O1 0.84 2.09 2.817(3) 144.2 .
O6 H6 O9 0.84 1.98 2.714(3) 145.4 .
O12 H12 O11 0.84 2.15 2.871(3) 143.5 .
O16 H16 O19 0.84 2.07 2.760(3) 138.9 .
C1 H1 O6 1.00 2.62 3.192(3) 116.1 .
C6 H6A O5 0.99 2.46 3.127(3) 124.6 .
C15 H15B O17 0.99 2.37 3.358(3) 173.3 .
C17 H17 O5 1.00 2.39 3.288(3) 148.8 .
C23 H23 O7 0.95 2.25 3.131(5) 153.0 1_455
C24 H24B O15 0.98 2.63 3.385(4) 134.0 2_546
C25 H25B O12 0.98 2.57 3.118(4) 115.2 .
C1A H1A O16 1.00 2.56 3.146(3) 117.2 .
C6A H6A1 O15 0.99 2.42 3.113(3) 126.2 .
C15A H15D O7 0.99 2.38 3.366(3) 174.2 1_455
C17A H17A O15 1.00 2.37 3.276(3) 150.0 .
C23A H23A O17 0.95 2.21 3.122(4) 161.6 1_455
C25A H25E O2 0.98 2.32 3.230(4) 153.4 1_455

loop_
_geom_torsion_atom_site_label_1
_geom_torsion_atom_site_label_2
_geom_torsion_atom_site_label_3
_geom_torsion_atom_site_label_4
_geom_torsion
C11 O1 C1 C2 -169.3(2)
C11 O1 C1 C10 -44.6(2)
O1 C1 C2 C3 69.1(3)
C10 C1 C2 C3 -48.1(3)
C1 C2 C3 O2 -70.9(3)
C1 C2 C3 C4 54.5(3)
O2 C3 C4 C28 -50.3(3)
C2 C3 C4 C28 -175.0(2)
O2 C3 C4 C29 -167.7(2)
C2 C3 C4 C29 67.6(3)
O2 C3 C4 C5 67.4(3)
C2 C3 C4 C5 -57.3(3)
C28 C4 C5 C6 -56.7(3)
C29 C4 C5 C6 64.0(3)
C3 C4 C5 C6 -174.1(2)
C28 C4 C5 C10 173.0(2)
C29 C4 C5 C10 -66.2(3)
C3 C4 C5 C10 55.6(3)
C4 C5 C6 C7 91.4(3)
C10 C5 C6 C7 -136.8(2)
C26 O4 C7 O3 2.2(4)
C26 O4 C7 C6 -175.3(2)
C5 C6 C7 O3 25.3(4)
C5 C6 C7 O4 -157.3(2)
O5 C9 C10 C19 46.8(3)
C11 C9 C10 C19 -134.0(2)
O5 C9 C10 C1 166.5(3)
C11 C9 C10 C1 -14.3(3)
O5 C9 C10 C5 -79.4(3)
C11 C9 C10 C5 99.8(2)
O1 C1 C10 C19 151.8(2)
C2 C1 C10 C19 -88.4(3)
O1 C1 C10 C9 34.4(2)
C2 C1 C10 C9 154.1(2)
O1 C1 C10 C5 -75.4(2)
C2 C1 C10 C5 44.4(3)
C6 C5 C10 C19 -49.1(3)
C4 C5 C10 C19 82.2(3)
C6 C5 C10 C9 73.0(2)
C4 C5 C10 C9 -155.7(2)
C6 C5 C10 C1 179.8(2)
C4 C5 C10 C1 -48.9(3)
C1 O1 C11 C8 157.30(19)
C1 O1 C11 C12 -86.9(2)
C1 O1 C11 C9 33.6(2)
C14 C8 C11 O1 137.6(2)
C30 C8 C11 O1 -42.0(3)
C14 C8 C11 C12 16.6(3)
C30 C8 C11 C12 -163.0(2)
C14 C8 C11 C9 -105.6(2)
C30 C8 C11 C9 74.8(3)
O5 C9 C11 O1 168.6(2)
C10 C9 C11 O1 -10.6(2)
O5 C9 C11 C8 46.2(3)
C10 C9 C11 C8 -133.0(2)
O5 C9 C11 C12 -71.0(3)
C10 C9 C11 C12 109.8(2)
O1 C11 C12 O6 88.8(2)
C8 C11 C12 O6 -149.76(19)
C9 C11 C12 O6 -26.0(3)
O1 C11 C12 C13 -144.96(19)
C8 C11 C12 C13 -23.5(2)
C9 C11 C12 C13 100.3(2)
O6 C12 C13 C14 145.0(2)
C11 C12 C13 C14 21.6(2)
O6 C12 C13 C18 -96.6(2)
C11 C12 C13 C18 140.0(2)
O6 C12 C13 C17 25.9(3)
C11 C12 C13 C17 -97.5(2)
C30 C8 C14 C15 1.0(4)
C11 C8 C14 C15 -178.6(2)
C30 C8 C14 C13 176.8(2)
C11 C8 C14 C13 -2.7(3)
C18 C13 C14 C8 -130.7(2)
C17 C13 C14 C8 103.7(2)
C12 C13 C14 C8 -12.2(3)
C18 C13 C14 C15 45.3(3)
C17 C13 C14 C15 -80.3(3)
C12 C13 C14 C15 163.8(2)
C8 C14 C15 C16 77.3(3)
C13 C14 C15 C16 -98.2(3)
C25 O8 C16 O7 2.1(4)
C25 O8 C16 C15 -177.6(2)
C14 C15 C16 O7 -49.7(4)
C14 C15 C16 O8 130.1(2)
C24 O9 C17 C20 -67.7(3)
C24 O9 C17 C13 164.5(2)
C14 C13 C17 O9 172.32(19)
C18 C13 C17 O9 46.6(3)
C12 C13 C17 O9 -76.2(2)
C14 C13 C17 C20 46.6(3)
C18 C13 C17 C20 -79.2(3)
C12 C13 C17 C20 158.0(2)
O9 C17 C20 C21 -42.5(4)
C13 C17 C20 C21 79.7(4)
O9 C17 C20 C22 138.4(3)
C13 C17 C20 C22 -99.4(3)
C22 C20 C21 O10 0.3(4)
C17 C20 C21 O10 -178.9(3)
C23 O10 C21 C20 0.1(4)
C21 C20 C22 C23 -0.6(4)
C17 C20 C22 C23 178.7(3)
C20 C22 C23 O10 0.7(4)
C21 O10 C23 C22 -0.5(4)
C11A O11 C1A C2A -169.55(18)
C11A O11 C1A C10A -44.6(2)
O11 C1A C2A C3A 71.8(3)
C10A C1A C2A C3A -45.7(3)
C1A C2A C3A O12 -71.0(3)
C1A C2A C3A C4A 54.0(3)
O12 C3A C4A C29A -169.5(2)
C2A C3A C4A C29A 65.9(3)
O12 C3A C4A C28A -52.4(3)
C2A C3A C4A C28A -177.0(2)
O12 C3A C4A C5A 65.5(3)
C2A C3A C4A C5A -59.1(3)
C29A C4A C5A C6A 65.4(3)
C3A C4A C5A C6A -172.8(2)
C28A C4A C5A C6A -55.3(3)
C29A C4A C5A C10A -64.2(3)
C3A C4A C5A C10A 57.6(3)
C28A C4A C5A C10A 175.0(2)
C4A C5A C6A C7A 90.0(3)
C10A C5A C6A C7A -139.2(2)
C26A O14 C7A O13 1.4(4)
C26A O14 C7A C6A -175.9(2)
C5A C6A C7A O13 30.6(4)
C5A C6A C7A O14 -152.2(2)
O15 C9A C10A C19A 48.3(3)
C11A C9A C10A C19A -132.4(2)
O15 C9A C10A C1A 168.0(2)
C11A C9A C10A C1A -12.7(2)
O15 C9A C10A C5A -76.8(3)
C11A C9A C10A C5A 102.5(2)
O11 C1A C10A C9A 33.5(2)
C2A C1A C10A C9A 153.3(2)
O11 C1A C10A C19A 150.12(19)
C2A C1A C10A C19A -90.1(3)
O11 C1A C10A C5A -77.4(2)
C2A C1A C10A C5A 42.3(3)
C6A C5A C10A C9A 72.4(2)
C4A C5A C10A C9A -156.71(19)
C6A C5A C10A C19A -48.6(3)
C4A C5A C10A C19A 82.2(3)
C6A C5A C10A C1A -179.98(19)
C4A C5A C10A C1A -49.1(3)
C1A O11 C11A C8A 158.96(18)
C1A O11 C11A C9A 34.7(2)
C1A O11 C11A C12A -85.8(2)
C14A C8A C11A O11 136.8(2)
C30A C8A C11A O11 -43.3(3)
C14A C8A C11A C9A -106.0(2)
C30A C8A C11A C9A 73.9(3)
C14A C8A C11A C12A 16.4(2)
C30A C8A C11A C12A -163.7(2)
O15 C9A C11A O11 166.9(2)
C10A C9A C11A O11 -12.4(2)
O15 C9A C11A C8A 44.2(3)
C10A C9A C11A C8A -135.1(2)
O15 C9A C11A C12A -73.0(3)
C10A C9A C11A C12A 107.6(2)
O11 C11A C12A O16 87.1(2)
C8A C11A C12A O16 -151.87(19)
C9A C11A C12A O16 -27.7(3)
O11 C11A C12A C13A -145.29(19)
C8A C11A C12A C13A -24.2(2)
C9A C11A C12A C13A 100.0(2)
O16 C12A C13A C14A 147.3(2)
C11A C12A C13A C14A 22.9(2)
O16 C12A C13A C18A -93.5(3)
C11A C12A C13A C18A 142.1(2)
O16 C12A C13A C17A 29.0(3)
C11A C12A C13A C17A -95.4(2)
C30A C8A C14A C15A 3.3(4)
C11A C8A C14A C15A -176.8(2)
C30A C8A C14A C13A 178.6(2)
C11A C8A C14A C13A -1.6(3)
C18A C13A C14A C8A -132.1(2)
C12A C13A C14A C8A -13.8(3)
C17A C13A C14A C8A 102.8(2)
C18A C13A C14A C15A 43.2(3)
C12A C13A C14A C15A 161.5(2)
C17A C13A C14A C15A -81.8(3)
C8A C14A C15A C16A 71.8(3)
C13A C14A C15A C16A -103.0(3)
C25A O18 C16A O17 1.2(4)
C25A O18 C16A C15A -179.2(2)
C14A C15A C16A O17 -11.8(4)
C14A C15A C16A O18 168.6(2)
C24A O19 C17A C20A -70.0(3)
C24A O19 C17A C13A 164.5(2)
C14A C13A C17A O19 173.84(19)
C18A C13A C17A O19 47.9(3)
C12A C13A C17A O19 -74.9(2)
C14A C13A C17A C20A 50.0(3)
C18A C13A C17A C20A -75.9(3)
C12A C13A C17A C20A 161.3(2)
O19 C17A C20A C21A -37.9(4)
C13A C17A C20A C21A 83.1(4)
O19 C17A C20A C22A 142.7(3)
C13A C17A C20A C22A -96.2(3)
C23A O20 C21A C20A 0.1(5)
C22A C20A C21A O20 1.1(5)
C17A C20A C21A O20 -178.3(3)
C21A C20A C22A C23A -1.8(4)
C17A C20A C22A C23A 177.6(3)
C20A C22A C23A O20 1.9(4)
C21A O20 C23A C22A -1.3(5)
